data_7204653
loop_
_publ_author_name
'Kazuhiro Yoshizawa'
'Shinji Toyota'
'Fumio Toda'
'Ingeborg Cs\"oregh'

_publ_section_title
;
 Preparative and mechanistic studies of solvent-free Rap--Stoermer
 reactions
;
_journal_issue 3
_journal_name_full 'Green Chem.'
_journal_page_first 353
_journal_page_last 356
_journal_paper_doi 10.1039/b303802p
_journal_volume 5
_journal_year 2003
_chemical_formula_sum 'C15 H12 O3'
_chemical_formula_weight 240.25
_chemical_name_common 'cis-2-benzoyl-3-hydroxy-2,3-dihydrobenzofuran (8a)'
_chemical_name_systematic
; 
cis-2-benzoyl-3-hydroxy-2,3-dihydrobenzofuran (8a) 
;
_space_group_IT_number 29
_symmetry_cell_setting orthorhombic
_symmetry_space_group_name_Hall 'P 2c -2b'
_symmetry_space_group_name_H-M 'P b c 21'
_atom_sites_solution_hydrogens geom
_atom_sites_solution_primary direct
_atom_sites_solution_secondary difmap
_audit_creation_method SHELXL
_cell_angle_alpha 90.00
_cell_angle_beta 90.00
_cell_angle_gamma 90.00
_cell_formula_units_Z 4
_cell_length_a 5.9120(10)
_cell_length_b 8.0430(10)
_cell_length_c 25.070(2)
_cell_measurement_temperature 293(2)
_cell_volume 1192.1(3)
_computing_structure_refinement 'SHELXL-92 (Sheldrick, 1993)'
_computing_structure_solution 'SHELXS-86 (Sheldrick, 1990)'
_diffrn_ambient_temperature 293(2)
_diffrn_measurement_device 'STOE IPDS'
_diffrn_radiation_monochromator graphite
_diffrn_radiation_source 'fine-focus sealed tube'
_diffrn_radiation_type MoKa
_diffrn_radiation_wavelength 0.71073
_diffrn_reflns_av_R_equivalents 0.0848
_diffrn_reflns_av_sigmaI/netI 0.0556
_diffrn_reflns_limit_h_max 6
_diffrn_reflns_limit_h_min -7
_diffrn_reflns_limit_k_max 9
_diffrn_reflns_limit_k_min -9
_diffrn_reflns_limit_l_max 30
_diffrn_reflns_limit_l_min -29
_diffrn_reflns_number 7807
_diffrn_reflns_theta_max 25.85
_diffrn_reflns_theta_min 3.25
_diffrn_standards_number 'data collection without standards'
_exptl_absorpt_coefficient_mu 0.093
_exptl_absorpt_correction_type 'no abs. correction'
_exptl_crystal_colour colourless
_exptl_crystal_density_diffrn 1.339
_exptl_crystal_density_meas ?
_exptl_crystal_description rhombic
_exptl_crystal_F_000 504
_exptl_crystal_size_max 0.35
_exptl_crystal_size_mid 0.23
_exptl_crystal_size_min 0.19
_refine_diff_density_max .186
_refine_diff_density_min -.178
_refine_diff_density_rms .038
_refine_ls_abs_structure_details 'Flack H D (1983), Acta Cryst. A39, 876-881'
_refine_ls_abs_structure_Flack -0.1(10)
_refine_ls_extinction_method none
_refine_ls_goodness_of_fit_all 1.060
_refine_ls_goodness_of_fit_obs 1.092
_refine_ls_matrix_type full
_refine_ls_number_parameters 172
_refine_ls_number_reflns 2196
_refine_ls_number_restraints 0
_refine_ls_restrained_S_all 1.274
_refine_ls_restrained_S_obs 1.092
_refine_ls_R_factor_all 0.0532
_refine_ls_R_factor_obs 0.0411
_refine_ls_shift/esd_max 0.025
_refine_ls_shift/esd_mean 0.002
_refine_ls_structure_factor_coef Fsqd
_refine_ls_weighting_details 'w=1/[s^2^(Fo^2^)+( 0.0730P)^2^+0.0000P] where P=(Fo^2^+2Fc^2^)/3'
_refine_ls_weighting_scheme calc
_refine_ls_wR_factor_all 0.1043
_refine_ls_wR_factor_obs 0.1020
_reflns_number_observed 1994
_reflns_number_total 2204
_reflns_observed_criterion >2sigma(I)
_cod_data_source_file b303802p.txt
_cod_data_source_block 8a
_cod_depositor_comments
;
The following automatic conversions were performed:

'_refine_ls_weighting_scheme' value 'calc w=1/[s^2^(Fo^2^)+(
0.0730P)^2^+0.0000P] where P=(Fo^2^+2Fc^2^)/3' was changed to 'calc'.
New tag '_refine_ls_weighting_details' was created. The value of the
new tag was set to 'w=1/[s^2^(Fo^2^)+( 0.0730P)^2^+0.0000P] where
P=(Fo^2^+2Fc^2^)/3'.

Automatic conversion script
Id: cif_fix_values 3143 2015-03-26 13:38:13Z robertas 
;
_cod_original_sg_symbol_H-M Pbc21
_cod_database_code 7204653

loop_
_symmetry_equiv_pos_as_xyz
'x, y, z'
'-x, -y, z+1/2'
'-x, y+1/2, z'
'x, -y+1/2, z+1/2'

loop_
_atom_site_aniso_label
_atom_site_aniso_U_11
_atom_site_aniso_U_22
_atom_site_aniso_U_33
_atom_site_aniso_U_23
_atom_site_aniso_U_13
_atom_site_aniso_U_12
O1 0.0430(7) 0.0576(8) 0.0454(8) -0.0011(6) -0.0052(6) -0.0208(5)
C2 0.0371(8) 0.0321(8) 0.0448(10) 0.0000(7) -0.0052(7) -0.0033(6)
C3 0.0281(7) 0.0292(8) 0.0553(11) -0.0013(7) -0.0062(7) 0.0000(6)
O3 0.0394(6) 0.0298(6) 0.0597(9) -0.0059(5) -0.0080(5) -0.0021(4)
C3A 0.0367(8) 0.0316(8) 0.0495(11) -0.0024(7) 0.0023(8) 0.0020(6)
C4 0.0553(12) 0.0470(11) 0.0625(14) -0.0060(9) 0.0161(10) -0.0051(9)
C5 0.092(2) 0.0623(14) 0.0511(14) -0.0028(11) 0.0257(13) -0.0042(13)
C6 0.093(2) 0.0635(15) 0.0405(13) -0.0050(10) -0.0011(11) 0.0075(13)
C7 0.0570(12) 0.0566(12) 0.0507(13) -0.0073(10) -0.0098(10) 0.0015(9)
C7A 0.0371(8) 0.0369(8) 0.0476(10) -0.0021(8) -0.0015(9) 0.0009(7)
C8 0.0343(7) 0.0305(8) 0.0512(10) 0.0009(7) -0.0028(8) -0.0031(7)
O8 0.0397(7) 0.0571(9) 0.0658(10) -0.0012(7) -0.0096(6) 0.0090(5)
C9 0.0413(9) 0.0343(9) 0.0457(11) 0.0027(7) -0.0021(7) -0.0035(6)
C10 0.0447(10) 0.0519(11) 0.0529(13) 0.0030(9) -0.0079(9) 0.0036(8)
C11 0.062(2) 0.0660(15) 0.0688(14) 0.0146(11) -0.0204(12) 0.0006(11)
C12 0.102(2) 0.073(2) 0.0487(14) 0.0137(12) -0.0252(14) -0.0087(14)
C13 0.096(2) 0.071(2) 0.0431(14) 0.0019(10) 0.0081(12) -0.0069(13)
C14 0.0556(12) 0.0512(12) 0.0551(13) 0.0014(9) 0.0056(10) -0.0021(9)

loop_
_atom_site_label
_atom_site_type_symbol
_atom_site_fract_x
_atom_site_fract_y
_atom_site_fract_z
_atom_site_U_iso_or_equiv
_atom_site_thermal_displace_type
_atom_site_occupancy
_atom_site_calc_flag
_atom_site_refinement_flags
_atom_site_disorder_group
O1 O 0.5299 0.0145 0.4852 0.0487(4) Uani 1 d . .
C2 C 0.6863(3) 0.0374(2) 0.52885(9) 0.0380(4) Uani 1 d . .
H2 H 0.7573(3) -0.0693(2) 0.53756(9) 0.038(5) Uiso 1 calc R .
C3 C 0.8700(3) 0.1605(2) 0.50889(10) 0.0375(4) Uani 1 d . .
H3 H 1.0204(3) 0.1208(2) 0.51925(10) 0.041(5) Uiso 1 calc R .
O3 O 0.8370(2) 0.32543(14) 0.52760(8) 0.0430(3) Uani 1 d . .
H3O H 0.7139(2) 0.36286(14) 0.51092(8) 0.084(9) Uiso 1 d R .
C3A C 0.8394(3) 0.1430(2) 0.45004(10) 0.0393(4) Uani 1 d . .
C4 C 0.9692(4) 0.1998(3) 0.40800(10) 0.0549(5) Uani 1 d . .
H4 H 1.1042(4) 0.2559(3) 0.41416(10) 0.081(8) Uiso 1 calc R .
C5 C 0.8940(5) 0.1713(3) 0.35651(12) 0.0683(7) Uani 1 d . .
H5 H 0.9796(5) 0.2082(3) 0.32774(12) 0.068(7) Uiso 1 calc R .
C6 C 0.6946(5) 0.0892(3) 0.34754(11) 0.0655(6) Uani 1 d . .
H6 H 0.6482(5) 0.0711(3) 0.31257(11) 0.066(7) Uiso 1 calc R .
C7 C 0.5599(4) 0.0324(3) 0.38890(9) 0.0548(5) Uani 1 d . .
H7 H 0.4239(4) -0.0225(3) 0.38270(9) 0.061(7) Uiso 1 calc R .
C7A C 0.6389(3) 0.0617(2) 0.43991(10) 0.0405(4) Uani 1 d . .
C8 C 0.5572(3) 0.0997(2) 0.57666(9) 0.0386(4) Uani 1 d . .
O8 O 0.3724(2) 0.1625(2) 0.57150(9) 0.0542(4) Uani 1 d . .
C9 C 0.6637(3) 0.0828(2) 0.63030(10) 0.0404(4) Uani 1 d . .
C10 C 0.8697(3) 0.0040(3) 0.63823(10) 0.0498(5) Uani 1 d . .
H10 H 0.9513(3) -0.0362(3) 0.60926(10) 0.041(5) Uiso 1 calc R .
C11 C 0.9528(4) -0.0144(3) 0.68929(12) 0.0656(6) Uani 1 d . .
H11 H 1.0905(4) -0.0678(3) 0.69465(12) 0.061(7) Uiso 1 calc R .
C12 C 0.8347(5) 0.0450(4) 0.73205(13) 0.0745(8) Uani 1 d . .
H12 H 0.8919(5) 0.0320(4) 0.76636(13) 0.092(10) Uiso 1 calc R .
C13 C 0.6288(5) 0.1252(4) 0.72422(12) 0.0698(7) Uani 1 d . .
H13 H 0.5487(5) 0.1663(4) 0.75330(12) 0.067(7) Uiso 1 calc R .
C14 C 0.5445(4) 0.1437(3) 0.67403(10) 0.0540(5) Uani 1 d . .
H14 H 0.4067(4) 0.1972(3) 0.66894(10) 0.092(10) Uiso 1 calc R .

loop_
_atom_type_symbol
_atom_type_description
_atom_type_scat_dispersion_real
_atom_type_scat_dispersion_imag
_atom_type_scat_source
C C .0033 .0016 'International Tables Vol C Tables 4.2.6.8 and 6.1.1.4'
H H .0000 .0000 'International Tables Vol C Tables 4.2.6.8 and 6.1.1.4'
O O .0106 .0060 'International Tables Vol C Tables 4.2.6.8 and 6.1.1.4'

loop_
_geom_angle_atom_site_label_1
_geom_angle_atom_site_label_2
_geom_angle_atom_site_label_3
_geom_angle
_geom_angle_site_symmetry_1
_geom_angle_site_symmetry_3
_geom_angle_publ_flag
C7A O1 C2 107.09(10) . . ?
O1 C2 C8 108.69(12) . . ?
O1 C2 C3 106.55(14) . . ?
C8 C2 C3 113.50(14) . . ?
O1 C2 H2 109.34(7) . . ?
C8 C2 H2 109.34(10) . . ?
C3 C2 H2 109.34(9) . . ?
O3 C3 C3A 113.43(14) . . ?
O3 C3 C2 113.16(14) . . ?
C3A C3 C2 100.02(13) . . ?
O3 C3 H3 109.95(8) . . ?
C3A C3 H3 109.95(9) . . ?
C2 C3 H3 109.95(9) . . ?
C3 O3 H3O 105.80(8) . . ?
C4 C3A C7A 119.6(2) . . ?
C4 C3A C3 131.0(2) . . ?
C7A C3A C3 109.3(2) . . ?
C5 C4 C3A 118.6(2) . . ?
C5 C4 H4 120.71(14) . . ?
C3A C4 H4 120.71(12) . . ?
C4 C5 C6 120.6(2) . . ?
C4 C5 H5 119.69(14) . . ?
C6 C5 H5 119.69(14) . . ?
C5 C6 C7 122.1(2) . . ?
C5 C6 H6 118.97(14) . . ?
C7 C6 H6 118.97(14) . . ?
C7A C7 C6 116.2(2) . . ?
C7A C7 H7 121.88(12) . . ?
C6 C7 H7 121.88(14) . . ?
O1 C7A C7 124.4(2) . . ?
O1 C7A C3A 112.7(2) . . ?
C7 C7A C3A 122.9(2) . . ?
O8 C8 C9 121.0(2) . . ?
O8 C8 C2 120.7(2) . . ?
C9 C8 C2 118.23(15) . . ?
C10 C9 C14 119.5(2) . . ?
C10 C9 C8 122.8(2) . . ?
C14 C9 C8 117.7(2) . . ?
C9 C10 C11 119.7(2) . . ?
C9 C10 H10 120.17(12) . . ?
C11 C10 H10 120.2(2) . . ?
C12 C11 C10 120.6(2) . . ?
C12 C11 H11 119.7(2) . . ?
C10 C11 H11 119.7(2) . . ?
C11 C12 C13 119.9(2) . . ?
C11 C12 H12 120.0(2) . . ?
C13 C12 H12 120.0(2) . . ?
C14 C13 C12 120.1(2) . . ?
C14 C13 H13 120.0(2) . . ?
C12 C13 H13 120.0(2) . . ?
C13 C14 C9 120.2(2) . . ?
C13 C14 H14 119.9(2) . . ?
C9 C14 H14 119.88(13) . . ?

loop_
_geom_bond_atom_site_label_1
_geom_bond_atom_site_label_2
_geom_bond_distance
_geom_bond_site_symmetry_2
_geom_bond_publ_flag
O1 C7A 1.360(2) . ?
O1 C2 1.444(2) . ?
C2 C8 1.507(3) . ?
C2 C3 1.552(2) . ?
C2 H2 0.98 . ?
C3 O3 1.421(2) . ?
C3 C3A 1.493(3) . ?
C3 H3 0.98 . ?
O3 H3O 0.89 . ?
C3A C4 1.381(3) . ?
C3A C7A 1.377(2) . ?
C4 C5 1.384(4) . ?
C4 H4 0.93 . ?
C5 C6 1.370(4) . ?
C5 H5 0.93 . ?
C6 C7 1.385(3) . ?
C6 H6 0.93 . ?
C7 C7A 1.382(3) . ?
C7 H7 0.93 . ?
C8 O8 1.210(2) . ?
C8 C9 1.491(3) . ?
C9 C10 1.387(3) . ?
C9 C14 1.392(3) . ?
C10 C11 1.379(3) . ?
C10 H10 0.93 . ?
C11 C12 1.366(5) . ?
C11 H11 0.93 . ?
C12 C13 1.391(4) . ?
C12 H12 0.93 . ?
C13 C14 1.362(3) . ?
C13 H13 0.93 . ?
C14 H14 0.93 . ?

loop_
_geom_torsion_atom_site_label_1
_geom_torsion_atom_site_label_2
_geom_torsion_atom_site_label_3
_geom_torsion_atom_site_label_4
_geom_torsion
_geom_torsion_site_symmetry_1
_geom_torsion_site_symmetry_2
_geom_torsion_site_symmetry_3
_geom_torsion_site_symmetry_4
_geom_torsion_publ_flag
C7A O1 C2 C8 142.42(13) . . . . ?
C7A O1 C2 C3 19.76(14) . . . . ?
O1 C2 C3 O3 101.07(15) . . . . ?
C8 C2 C3 O3 -18.5(2) . . . . ?
O1 C2 C3 C3A -19.90(15) . . . . ?
C8 C2 C3 C3A -139.5(2) . . . . ?
O3 C3 C3A C4 69.6(2) . . . . ?
C2 C3 C3A C4 -169.6(2) . . . . ?
O3 C3 C3A C7A -107.1(2) . . . . ?
C2 C3 C3A C7A 13.7(2) . . . . ?
C7A C3A C4 C5 -0.7(3) . . . . ?
C3 C3A C4 C5 -177.1(2) . . . . ?
C3A C4 C5 C6 0.3(4) . . . . ?
C4 C5 C6 C7 0.4(4) . . . . ?
C5 C6 C7 C7A -0.6(3) . . . . ?
C2 O1 C7A C7 168.7(2) . . . . ?
C2 O1 C7A C3A -11.3(2) . . . . ?
C6 C7 C7A O1 -179.8(2) . . . . ?
C6 C7 C7A C3A 0.2(3) . . . . ?
C4 C3A C7A O1 -179.6(2) . . . . ?
C3 C3A C7A O1 -2.4(2) . . . . ?
C4 C3A C7A C7 0.4(3) . . . . ?
C3 C3A C7A C7 177.6(2) . . . . ?
O1 C2 C8 O8 -19.1(2) . . . . ?
C3 C2 C8 O8 99.3(2) . . . . ?
O1 C2 C8 C9 161.26(13) . . . . ?
C3 C2 C8 C9 -80.4(2) . . . . ?
O8 C8 C9 C10 176.6(2) . . . . ?
C2 C8 C9 C10 -3.8(2) . . . . ?
O8 C8 C9 C14 -0.8(3) . . . . ?
C2 C8 C9 C14 178.8(2) . . . . ?
C14 C9 C10 C11 0.6(3) . . . . ?
C8 C9 C10 C11 -176.8(2) . . . . ?
C9 C10 C11 C12 -0.4(4) . . . . ?
C10 C11 C12 C13 -0.1(4) . . . . ?
C11 C12 C13 C14 0.3(4) . . . . ?
C12 C13 C14 C9 -0.1(4) . . . . ?
C10 C9 C14 C13 -0.3(3) . . . . ?
C8 C9 C14 C13 177.1(2) . . . . ?
